data_7128787
loop_
_publ_author_name
'Frogley, Benjamin J.'
'Hill, Anthony F.'
'Kirk, Ryan M.'

_publ_section_title
;
 Heterocyclic arsinocarbynes via tandem transmetallation.
;
_journal_issue 70
_journal_name_full 'Chemical communications (Cambridge, England)'
_journal_page_first 8770
_journal_page_last 8773
_journal_paper_doi 10.1039/d1cc03015a
_journal_volume 57
_journal_year 2021
_chemical_formula_moiety 'C46 H42 As B N6 O2 W, 0.5(C6 H14)'
_chemical_formula_sum 'C49 H49 As B N6 O2 W'
_chemical_formula_weight 1023.52
_space_group_crystal_system monoclinic
_space_group_IT_number 15
_space_group_name_Hall '-C 2yc'
_space_group_name_H-M_alt 'C 1 2/c 1'
_atom_sites_solution_hydrogens mixed
_atom_sites_solution_primary dual
_audit_creation_date 2021-04-09
_audit_creation_method
;
Olex2 1.3
(compiled 2020.11.12 svn.r5f609507 for OlexSys, GUI svn.r6272)
;
_audit_update_record
;
2021-04-09 deposited with the CCDC.	2021-07-27 downloaded from the CCDC.
;
_cell_angle_alpha 90
_cell_angle_beta 130.88(3)
_cell_angle_gamma 90
_cell_formula_units_Z 8
_cell_length_a 41.967(8)
_cell_length_b 10.063(2)
_cell_length_c 28.004(6)
_cell_measurement_reflns_used 764
_cell_measurement_temperature 100.0(2)
_cell_measurement_theta_max 17.03
_cell_measurement_theta_min 2.11
_cell_volume 8942(5)
_computing_cell_refinement 'XDS (Kabsch, 2010)'
_computing_data_collection 'AS QEGUI'
_computing_data_reduction 'XDS (Kabsch, 2010)'
_computing_molecular_graphics 'Olex2 1.3 (Dolomanov et al., 2009)'
_computing_publication_material 'Olex2 1.3 (Dolomanov et al., 2009)'
_computing_structure_refinement 'SHELXL 2018/3 (Sheldrick, 2015)'
_computing_structure_solution 'SHELXT 2018/2 (Sheldrick, 2018)'
_diffrn_ambient_temperature 100.0(2)
_diffrn_detector_area_resol_mean 13.3
_diffrn_measured_fraction_theta_full 0.981
_diffrn_measured_fraction_theta_max 0.978
_diffrn_measurement_device_type 'ADSC Quantum 210r'
_diffrn_measurement_method 'Omega Scan'
_diffrn_radiation_monochromator 'Silicon Double Crystal'
_diffrn_radiation_type Synchrotron
_diffrn_radiation_wavelength 0.710762
_diffrn_reflns_av_R_equivalents 0.1159
_diffrn_reflns_av_unetI/netI 0.0646
_diffrn_reflns_Laue_measured_fraction_full 0.981
_diffrn_reflns_Laue_measured_fraction_max 0.978
_diffrn_reflns_limit_h_max 52
_diffrn_reflns_limit_h_min -52
_diffrn_reflns_limit_k_max 12
_diffrn_reflns_limit_k_min -12
_diffrn_reflns_limit_l_max 33
_diffrn_reflns_limit_l_min -33
_diffrn_reflns_number 58300
_diffrn_reflns_point_group_measured_fraction_full 0.981
_diffrn_reflns_point_group_measured_fraction_max 0.978
_diffrn_reflns_theta_full 25.242
_diffrn_reflns_theta_max 26.371
_diffrn_reflns_theta_min 1.454
_diffrn_source 'MX2 Beamline Australian Synchrotron'
_exptl_absorpt_coefficient_mu 3.364
_exptl_absorpt_correction_T_max 0.4346
_exptl_absorpt_correction_T_min 0.2993
_exptl_absorpt_correction_type multi-scan
_exptl_absorpt_process_details 'XDS (Kabsch, 2010)'
_exptl_crystal_colour yellow
_exptl_crystal_colour_primary yellow
_exptl_crystal_density_diffrn 1.521
_exptl_crystal_description block
_exptl_crystal_F_000 4104
_exptl_crystal_size_max 0.05
_exptl_crystal_size_mid 0.05
_exptl_crystal_size_min 0.05
_refine_diff_density_max 1.299
_refine_diff_density_min -1.653
_refine_diff_density_rms 0.129
_refine_ls_extinction_method none
_refine_ls_goodness_of_fit_ref 0.994
_refine_ls_hydrogen_treatment mixed
_refine_ls_matrix_type full
_refine_ls_number_parameters 552
_refine_ls_number_reflns 8947
_refine_ls_number_restraints 0
_refine_ls_restrained_S_all 0.994
_refine_ls_R_factor_all 0.0794
_refine_ls_R_factor_gt 0.0552
_refine_ls_shift/su_max 0.000
_refine_ls_shift/su_mean 0.000
_refine_ls_structure_factor_coef Fsqd
_refine_ls_weighting_details 'w=1/[\s^2^(Fo^2^)+(0.0912P)^2^] where P=(Fo^2^+2Fc^2^)/3'
_refine_ls_weighting_scheme calc
_refine_ls_wR_factor_gt 0.1397
_refine_ls_wR_factor_ref 0.1571
_reflns_Friedel_coverage 0.000
_reflns_number_gt 6266
_reflns_number_total 8947
_reflns_threshold_expression 'I > 2\s(I)'
_cod_data_source_file d1cc03015a2.cif
_cod_data_source_block WCAsC4Ph4
_cod_depositor_comments
;
The following automatic conversions were performed:

data item '_exptl_absorpt_correction_type' value 'Multi-Scan' was
changed to 'multi-scan' in accordance with the
/home/data/users/saulius/crontab/automatic-downloads/rss-feeds/RSC/lib/dictionaries/cif_core.dic
dictionary named 'cif_core.dic' version 2.4.2 last updated on
2011-04-26.

Automatic conversion script
Id: cif_fix_values 7556 2019-12-06 15:28:31Z antanas 

 Adding full bibliography for 7128785--7128788.cif.
;
_cod_original_cell_volume 8942(4)
_cod_database_code 7128787
_shelx_shelxl_version_number 2018/3
_shelx_space_group_comment
;
The symmetry employed for this shelxl refinement is uniquely defined
by the following loop, which should always be used as a source of
symmetry information in preference to the above space-group names.
They are only intended as comments.
;
_olex2_refinement_description
;
1. Others
 Fixed Uiso: H15(0.068) H24(0.071) H13(0.069) H9(0.071) H12(0.072) H31(0.078)
 H34(0.075) H44(0.072) H11(0.075) H37A(0.095) H37B(0.095) H37C(0.095)
 H39(0.071) H16(0.081) H32A(0.103) H32B(0.103) H32C(0.103) H42A(0.099)
 H42B(0.099) H42C(0.099) H46A(0.101) H46B(0.101) H46C(0.101) H27(0.067)
 H10(0.071) H36A(0.098) H36B(0.098) H36C(0.098) H41A(0.092) H41B(0.092)
 H41C(0.092) H23(0.081) H28(0.074) H30(0.092) H19(0.078) H17(0.089) H29(0.085)
 H20(0.076) H22(0.087) H18(0.089) H21(0.099) H49A(0.121) H49B(0.121)
 H47A(0.179) H47B(0.179) H47C(0.179) H48A(0.143) H48B(0.143)
 Fixed X: H15(0.320913) H24(0.406129) H13(0.23917) H9(0.270056) H12(0.172255)
 H31(0.380208) H34(0.455047) H44(0.380304) H11(0.153421) H37A(0.26108)
 H37B(0.231611) H37C(0.279506) H39(0.215021) H16(0.304397) H32A(0.430781)
 H32B(0.470399) H32C(0.465675) H42A(0.408794) H42B(0.390142) H42C(0.360745)
 H46A(0.330852) H46B(0.369502) H46C(0.376577) H27(0.460209) H10(0.202917)
 H36A(0.406971) H36B(0.415653) H36C(0.369611) H41A(0.266639) H41B(0.224212)
 H41C(0.264193) H23(0.455325) H28(0.516191) H30(0.436288) H19(0.321483)
 H17(0.296619) H29(0.504555) H20(0.409584) H22(0.478968) H18(0.303816)
 H21(0.458521) H49A(0.478924) H49B(0.527339) H47A(0.451848) H47B(0.482821)
 H47C(0.47025) H48A(0.536705) H48B(0.517248)
 Fixed Y: H15(0.436157) H24(0.814166) H13(0.623762) H9(0.74446) H12(0.577422)
 H31(1.115949) H34(1.047342) H44(0.390845) H11(0.611542) H37A(0.981337)
 H37B(1.076592) H37C(1.110899) H39(0.967526) H16(0.229002) H32A(1.175765)
 H32B(1.171183) H32C(1.067823) H42A(0.623896) H42B(0.479638) H42C(0.601635)
 H46A(0.478622) H46B(0.386523) H46C(0.525899) H27(0.811638) H10(0.696792)
 H36A(0.764552) H36B(0.903719) H36C(0.863428) H41A(0.894633) H41B(0.836964)
 H41C(0.745923) H23(0.708992) H28(0.958965) H30(1.262625) H19(0.586554)
 H17(0.199918) H29(1.180128) H20(0.501787) H22(0.500195) H18(0.38055)
 H21(0.397088) H49A(1.425852) H49B(1.416351) H47A(1.631335) H47B(1.748062)
 H47C(1.719427) H48A(1.63938) H48B(1.547774)
 Fixed Z: H15(0.490567) H24(0.71033) H13(0.46968) H9(0.367794) H12(0.378266)
 H31(0.572722) H34(0.341817) H44(0.38824) H11(0.281) H37A(0.342636)
 H37B(0.284624) H37C(0.337681) H39(0.18434) H16(0.504425) H32A(0.433953)
 H32B(0.439403) H32C(0.47631) H42A(0.504211) H42B(0.486083) H42C(0.46738)
 H46A(0.23302) H46B(0.281921) H46C(0.265172) H27(0.663668) H10(0.276197)
 H36A(0.250042) H36B(0.235401) H36C(0.204481) H41A(0.13297) H41B(0.111193)
 H41C(0.147019) H23(0.807018) H28(0.712709) H30(0.619619) H19(0.623303)
 H17(0.577897) H29(0.688816) H20(0.624222) H22(0.812404) H18(0.636269)
 H21(0.720879) H49A(0.444704) H49B(0.501995) H47A(0.373723) H47B(0.392145)
 H47C(0.432967) H48A(0.481161) H48B(0.422482)
;
_olex2_submission_special_instructions 'No special instructions were received'

loop_
_space_group_symop_operation_xyz
'x, y, z'
'-x, y, -z+1/2'
'x+1/2, y+1/2, z'
'-x+1/2, y+1/2, -z+1/2'
'-x, -y, -z'
'x, -y, z-1/2'
'-x+1/2, -y+1/2, -z'
'x+1/2, -y+1/2, z-1/2'

loop_
_atom_site_label
_atom_site_type_symbol
_atom_site_fract_x
_atom_site_fract_y
_atom_site_fract_z
_atom_site_U_iso_or_equiv
_atom_site_adp_type
_atom_site_occupancy
_atom_site_site_symmetry_order
_atom_site_calc_flag
_atom_site_refinement_flags_posn
_atom_site_refinement_flags_adp
_atom_site_refinement_flags_occupancy
_atom_site_disorder_assembly
_atom_site_disorder_group
W1 W 0.36509(2) 0.90345(3) 0.40794(2) 0.05168(12) Uani 1 1 d . . . . .
As2 As 0.32556(2) 0.90869(7) 0.49432(3) 0.05236(19) Uani 1 1 d . . . . .
N3 N 0.30751(17) 0.9115(5) 0.3081(2) 0.0498(13) Uani 1 1 d . . . . .
N6 N 0.35774(16) 0.6694(6) 0.3261(3) 0.0518(13) Uani 1 1 d . . . . .
N4 N 0.30550(17) 0.8550(6) 0.2613(3) 0.0535(13) Uani 1 1 d . . . . .
O2 O 0.36610(19) 1.2034(6) 0.4401(3) 0.0778(15) Uani 1 1 d . . . . .
N5 N 0.36510(16) 0.6969(6) 0.3808(3) 0.0530(13) Uani 1 1 d . . . . .
N2 N 0.38160(17) 0.8826(6) 0.3110(3) 0.0530(14) Uani 1 1 d . . . . .
N1 N 0.39557(17) 0.9489(6) 0.3650(3) 0.0548(14) Uani 1 1 d . . . . .
O1 O 0.45589(16) 0.8716(7) 0.5414(2) 0.0791(17) Uani 1 1 d . . . . .
C5 C 0.3315(2) 0.6676(7) 0.5439(3) 0.0518(15) Uani 1 1 d . . . . .
C15 C 0.3175(2) 0.4252(7) 0.5200(3) 0.0570(17) Uani 1 1 d . . . . .
H15 H 0.320913 0.436157 0.490567 0.068 Uiso 1 1 calc R U . . .
C3 C 0.3658(2) 1.0947(8) 0.4265(4) 0.0592(17) Uani 1 1 d . . . . .
C14 C 0.3224(2) 0.5333(7) 0.5545(3) 0.0531(16) Uani 1 1 d . . . . .
C24 C 0.4167(2) 0.7313(8) 0.7121(3) 0.0593(17) Uani 1 1 d . . . . .
H24 H 0.406129 0.814166 0.710330 0.071 Uiso 1 1 calc R U . . .
C26 C 0.4136(2) 0.9482(7) 0.6130(3) 0.0523(16) Uani 1 1 d . . . . .
C4 C 0.30476(18) 0.7311(7) 0.4872(3) 0.0503(15) Uani 1 1 d . . . . .
C13 C 0.2320(2) 0.6391(7) 0.4309(3) 0.0573(17) Uani 1 1 d . . . . .
H13 H 0.239170 0.623762 0.469680 0.069 Uiso 1 1 calc R U . . .
C8 C 0.26228(19) 0.6908(7) 0.4293(3) 0.0515(15) Uani 1 1 d . . . . .
C9 C 0.2504(2) 0.7110(7) 0.3701(3) 0.0588(17) Uani 1 1 d . . . . .
H9 H 0.270056 0.744460 0.367794 0.071 Uiso 1 1 calc R U . . .
C40 C 0.2667(2) 0.8742(7) 0.2044(3) 0.0525(16) Uani 1 1 d . . . . .
C7 C 0.3769(2) 0.8577(8) 0.5784(3) 0.0533(16) Uani 1 1 d . . . . .
C6 C 0.3719(2) 0.7354(7) 0.5942(3) 0.0529(15) Uani 1 1 d . . . . .
C12 C 0.1920(2) 0.6108(7) 0.3762(4) 0.0598(18) Uani 1 1 d . . . . .
H12 H 0.172255 0.577422 0.378266 0.072 Uiso 1 1 calc R U . . .
C31 C 0.4076(2) 1.0832(8) 0.6007(4) 0.0652(19) Uani 1 1 d . . . . .
H31 H 0.380208 1.115949 0.572722 0.078 Uiso 1 1 calc R U . . .
C45 C 0.3639(2) 0.5386(8) 0.3236(3) 0.0565(16) Uani 1 1 d . . . . .
C34 C 0.4347(2) 1.0065(8) 0.3407(3) 0.0622(18) Uani 1 1 d . . . . .
H34 H 0.455047 1.047342 0.341817 0.075 Uiso 1 1 calc R U . . .
C44 C 0.3747(2) 0.4803(8) 0.3773(4) 0.0598(17) Uani 1 1 d . . . . .
H44 H 0.380304 0.390845 0.388240 0.072 Uiso 1 1 calc R U . . .
C11 C 0.1806(2) 0.6314(7) 0.3179(4) 0.0626(19) Uani 1 1 d . . . . .
H11 H 0.153421 0.611542 0.281000 0.075 Uiso 1 1 calc R U . . .
C1 C 0.3448(2) 0.8869(7) 0.4482(3) 0.0588(18) Uani 1 1 d . . . . .
C43 C 0.3753(2) 0.5822(7) 0.4115(3) 0.0571(18) Uani 1 1 d . . . . .
C25 C 0.4035(2) 0.6705(8) 0.6567(3) 0.0571(17) Uani 1 1 d . . . . .
C37 C 0.2595(2) 1.0401(8) 0.3142(4) 0.0635(18) Uani 1 1 d . . . . .
H37A H 0.261080 0.981337 0.342636 0.095 Uiso 1 1 calc R U . . .
H37B H 0.231611 1.076592 0.284624 0.095 Uiso 1 1 calc R U . . .
H37C H 0.279506 1.110899 0.337681 0.095 Uiso 1 1 calc R U . . .
C35 C 0.4054(2) 0.9157(7) 0.2974(3) 0.0564(17) Uani 1 1 d . . . . .
C39 C 0.2431(2) 0.9421(8) 0.2148(3) 0.0589(18) Uani 1 1 d . . . . .
H39 H 0.215021 0.967526 0.184340 0.071 Uiso 1 1 calc R U . . .
C16 C 0.3077(2) 0.3007(8) 0.5283(3) 0.067(2) Uani 1 1 d . . . . .
H16 H 0.304397 0.229002 0.504425 0.081 Uiso 1 1 calc R U . . .
C2 C 0.4229(2) 0.8847(8) 0.4929(4) 0.0611(19) Uani 1 1 d . . . . .
C32 C 0.4508(2) 1.1185(8) 0.4381(4) 0.069(2) Uani 1 1 d . . . . .
H32A H 0.430781 1.175765 0.433953 0.103 Uiso 1 1 calc R U . . .
H32B H 0.470399 1.171183 0.439403 0.103 Uiso 1 1 calc R U . . .
H32C H 0.465675 1.067823 0.476310 0.103 Uiso 1 1 calc R U . . .
C33 C 0.42796(19) 1.0260(7) 0.3827(3) 0.0541(16) Uani 1 1 d . . . . .
C42 C 0.3846(2) 0.5708(8) 0.4728(4) 0.066(2) Uani 1 1 d . . . . .
H42A H 0.408794 0.623896 0.504211 0.099 Uiso 1 1 calc R U . . .
H42B H 0.390142 0.479638 0.486083 0.099 Uiso 1 1 calc R U . . .
H42C H 0.360745 0.601635 0.467380 0.099 Uiso 1 1 calc R U . . .
C46 C 0.3598(2) 0.4769(8) 0.2712(4) 0.0674(19) Uani 1 1 d . . . . .
H46A H 0.330852 0.478622 0.233020 0.101 Uiso 1 1 calc R U . . .
H46B H 0.369502 0.386523 0.281921 0.101 Uiso 1 1 calc R U . . .
H46C H 0.376577 0.525899 0.265172 0.101 Uiso 1 1 calc R U . . .
C27 C 0.4550(2) 0.9020(8) 0.6549(3) 0.0556(17) Uani 1 1 d . . . . .
H27 H 0.460209 0.811638 0.663668 0.067 Uiso 1 1 calc R U . . .
C10 C 0.2102(2) 0.6823(7) 0.3151(3) 0.0591(17) Uani 1 1 d . . . . .
H10 H 0.202917 0.696792 0.276197 0.071 Uiso 1 1 calc R U . . .
C38 C 0.2693(2) 0.9655(8) 0.2795(3) 0.0555(16) Uani 1 1 d . . . . .
C36 C 0.3988(2) 0.8564(9) 0.2417(3) 0.0654(19) Uani 1 1 d . . . . .
H36A H 0.406971 0.764552 0.250042 0.098 Uiso 1 1 calc R U . . .
H36B H 0.415653 0.903719 0.235401 0.098 Uiso 1 1 calc R U . . .
H36C H 0.369611 0.863428 0.204481 0.098 Uiso 1 1 calc R U . . .
C41 C 0.2544(2) 0.8345(8) 0.1436(3) 0.0613(18) Uani 1 1 d . . . . .
H41A H 0.266639 0.894633 0.132970 0.092 Uiso 1 1 calc R U . . .
H41B H 0.224212 0.836964 0.111193 0.092 Uiso 1 1 calc R U . . .
H41C H 0.264193 0.745923 0.147019 0.092 Uiso 1 1 calc R U . . .
C23 C 0.4458(2) 0.6668(9) 0.7702(3) 0.068(2) Uani 1 1 d . . . . .
H23 H 0.455325 0.708992 0.807018 0.081 Uiso 1 1 calc R U . . .
C28 C 0.4887(2) 0.9906(8) 0.6838(3) 0.0618(18) Uani 1 1 d . . . . .
H28 H 0.516191 0.958965 0.712709 0.074 Uiso 1 1 calc R U . . .
C30 C 0.4412(3) 1.1723(9) 0.6287(4) 0.076(2) Uani 1 1 d . . . . .
H30 H 0.436288 1.262625 0.619619 0.092 Uiso 1 1 calc R U . . .
C19 C 0.3177(2) 0.5151(9) 0.5990(3) 0.0649(19) Uani 1 1 d . . . . .
H19 H 0.321483 0.586554 0.623303 0.078 Uiso 1 1 calc R U . . .
C17 C 0.3029(3) 0.2835(9) 0.5719(4) 0.074(2) Uani 1 1 d . . . . .
H17 H 0.296619 0.199918 0.577897 0.089 Uiso 1 1 calc R U . . .
C29 C 0.4818(3) 1.1228(9) 0.6701(4) 0.071(2) Uani 1 1 d . . . . .
H29 H 0.504555 1.180128 0.688816 0.085 Uiso 1 1 calc R U . . .
C20 C 0.4189(2) 0.5441(8) 0.6609(4) 0.0636(18) Uani 1 1 d . . . . .
H20 H 0.409584 0.501787 0.624222 0.076 Uiso 1 1 calc R U . . .
C22 C 0.4605(2) 0.5430(9) 0.7736(4) 0.072(2) Uani 1 1 d . . . . .
H22 H 0.478968 0.500195 0.812404 0.087 Uiso 1 1 calc R U . . .
C18 C 0.3076(3) 0.3916(9) 0.6073(4) 0.074(2) Uani 1 1 d . . . . .
H18 H 0.303816 0.380550 0.636269 0.089 Uiso 1 1 calc R U . . .
B1 B 0.3442(2) 0.7826(9) 0.2788(4) 0.0553(18) Uani 1 1 d . . . . .
C21 C 0.4478(3) 0.4800(10) 0.7186(4) 0.083(3) Uani 1 1 d . . . . .
H21 H 0.458521 0.397088 0.720879 0.099 Uiso 1 1 calc R U . . .
C49 C 0.5035(3) 1.4765(12) 0.4786(5) 0.101(3) Uani 1 1 d . . . . .
H49A H 0.478924 1.425852 0.444704 0.121 Uiso 1 1 calc R U . . .
H49B H 0.527339 1.416351 0.501995 0.121 Uiso 1 1 calc R U . . .
C47 C 0.4761(3) 1.6797(13) 0.4083(5) 0.119(4) Uani 1 1 d . . . . .
H47A H 0.451848 1.631335 0.373723 0.179 Uiso 1 1 calc R U . . .
H47B H 0.482821 1.748062 0.392145 0.179 Uiso 1 1 calc R U . . .
H47C H 0.470250 1.719427 0.432967 0.179 Uiso 1 1 calc R U . . .
C48 C 0.5118(4) 1.5892(13) 0.4478(6) 0.119(4) Uani 1 1 d . . . . .
H48A H 0.536705 1.639380 0.481161 0.143 Uiso 1 1 calc R U . . .
H48B H 0.517248 1.547774 0.422482 0.143 Uiso 1 1 calc R U . . .
H1 H 0.3388(19) 0.745(6) 0.239(3) 0.047(16) Uiso 1 1 d . . . . .

loop_
_atom_site_aniso_label
_atom_site_aniso_U_11
_atom_site_aniso_U_22
_atom_site_aniso_U_33
_atom_site_aniso_U_23
_atom_site_aniso_U_13
_atom_site_aniso_U_12
W1 0.03943(16) 0.0628(2) 0.05076(18) -0.00020(13) 0.02862(14) -0.00117(12)
As2 0.0405(3) 0.0616(4) 0.0516(4) 0.0008(3) 0.0286(3) 0.0006(3)
N3 0.039(3) 0.058(3) 0.046(3) 0.000(2) 0.025(2) 0.002(2)
N6 0.042(3) 0.058(4) 0.054(3) 0.001(3) 0.031(3) 0.001(2)
N4 0.044(3) 0.062(3) 0.054(3) 0.001(3) 0.032(3) -0.004(3)
O2 0.093(4) 0.060(4) 0.095(4) -0.010(3) 0.068(4) -0.007(3)
N5 0.040(3) 0.062(4) 0.059(3) -0.005(3) 0.033(3) -0.002(3)
N2 0.042(3) 0.067(4) 0.047(3) 0.002(3) 0.028(3) 0.000(2)
N1 0.042(3) 0.067(4) 0.054(3) 0.001(3) 0.030(3) 0.002(3)
O1 0.041(3) 0.128(5) 0.053(3) 0.002(3) 0.024(3) 0.004(3)
C5 0.042(3) 0.066(4) 0.048(3) 0.001(3) 0.030(3) -0.002(3)
C15 0.049(4) 0.058(4) 0.060(4) 0.003(3) 0.033(3) -0.002(3)
C3 0.049(4) 0.068(5) 0.065(4) 0.003(4) 0.039(4) -0.006(3)
C14 0.039(3) 0.062(4) 0.049(4) 0.005(3) 0.025(3) 0.002(3)
C24 0.049(4) 0.073(5) 0.057(4) -0.003(3) 0.035(3) -0.007(3)
C26 0.045(3) 0.067(4) 0.048(3) -0.005(3) 0.031(3) -0.004(3)
C4 0.037(3) 0.062(4) 0.049(3) -0.007(3) 0.027(3) -0.010(3)
C13 0.043(4) 0.067(4) 0.057(4) -0.001(3) 0.031(3) 0.002(3)
C8 0.038(3) 0.054(4) 0.051(4) -0.001(3) 0.024(3) 0.002(3)
C9 0.047(4) 0.062(4) 0.066(4) -0.001(3) 0.036(3) 0.001(3)
C40 0.037(3) 0.067(5) 0.046(3) -0.002(3) 0.024(3) -0.005(3)
C7 0.039(3) 0.069(4) 0.048(3) 0.000(3) 0.026(3) 0.006(3)
C6 0.043(3) 0.062(4) 0.051(3) -0.001(3) 0.029(3) 0.004(3)
C12 0.047(4) 0.062(5) 0.066(4) -0.004(3) 0.035(4) 0.000(3)
C31 0.047(4) 0.066(5) 0.069(5) -0.004(4) 0.032(4) -0.004(3)
C45 0.036(3) 0.064(4) 0.059(4) -0.007(3) 0.027(3) -0.004(3)
C34 0.036(3) 0.082(5) 0.057(4) -0.001(4) 0.026(3) -0.005(3)
C44 0.044(4) 0.058(4) 0.071(5) 0.001(4) 0.036(3) 0.006(3)
C11 0.043(4) 0.065(5) 0.063(4) 0.000(3) 0.028(3) 0.007(3)
C1 0.040(4) 0.062(5) 0.056(4) 0.004(3) 0.023(3) 0.004(3)
C43 0.049(4) 0.064(5) 0.058(4) 0.012(3) 0.035(3) 0.000(3)
C25 0.038(3) 0.075(5) 0.051(4) 0.006(3) 0.025(3) -0.001(3)
C37 0.048(4) 0.068(5) 0.072(5) 0.002(4) 0.038(4) -0.001(3)
C35 0.039(3) 0.066(5) 0.058(4) 0.000(3) 0.029(3) 0.005(3)
C39 0.041(3) 0.073(5) 0.060(4) 0.007(3) 0.032(3) 0.002(3)
C16 0.047(4) 0.069(5) 0.054(4) 0.003(4) 0.019(3) 0.002(3)
C2 0.046(4) 0.083(6) 0.058(4) -0.005(4) 0.036(4) 0.000(3)
C32 0.052(4) 0.077(6) 0.079(5) -0.005(4) 0.044(4) -0.010(4)
C33 0.038(3) 0.062(4) 0.054(4) -0.005(3) 0.027(3) -0.003(3)
C42 0.058(4) 0.077(6) 0.068(5) 0.015(4) 0.044(4) 0.014(4)
C46 0.065(5) 0.058(5) 0.082(5) -0.002(4) 0.049(4) 0.006(4)
C27 0.050(4) 0.068(5) 0.051(4) 0.000(3) 0.034(3) -0.005(3)
C10 0.047(4) 0.065(5) 0.050(4) -0.002(3) 0.025(3) 0.004(3)
C38 0.040(3) 0.063(4) 0.060(4) 0.011(3) 0.032(3) 0.002(3)
C36 0.046(4) 0.090(6) 0.059(4) -0.005(4) 0.034(4) -0.002(4)
C41 0.048(4) 0.065(5) 0.054(4) 0.001(3) 0.026(3) -0.004(3)
C23 0.057(4) 0.079(6) 0.053(4) -0.004(4) 0.030(4) -0.014(4)
C28 0.040(3) 0.081(6) 0.054(4) -0.006(4) 0.026(3) -0.005(3)
C30 0.060(5) 0.070(6) 0.080(5) -0.011(4) 0.038(4) -0.013(4)
C19 0.055(4) 0.074(5) 0.054(4) 0.005(4) 0.031(3) -0.003(4)
C17 0.065(5) 0.071(5) 0.059(4) 0.011(4) 0.028(4) -0.006(4)
C29 0.053(4) 0.084(6) 0.065(5) -0.007(4) 0.034(4) -0.015(4)
C20 0.050(4) 0.076(5) 0.057(4) -0.004(4) 0.032(3) -0.005(4)
C22 0.046(4) 0.086(6) 0.058(4) 0.015(4) 0.023(4) 0.005(4)
C18 0.075(5) 0.083(6) 0.057(4) 0.005(4) 0.040(4) -0.013(4)
B1 0.045(4) 0.064(5) 0.052(4) -0.001(4) 0.030(3) -0.001(4)
C21 0.056(5) 0.083(6) 0.078(6) 0.030(5) 0.031(4) 0.010(4)
C49 0.070(6) 0.111(8) 0.117(8) -0.012(7) 0.059(6) 0.001(6)
C47 0.078(7) 0.130(11) 0.113(8) 0.031(7) 0.047(6) 0.025(7)
C48 0.088(8) 0.167(13) 0.103(8) 0.005(8) 0.064(7) 0.010(7)

loop_
_atom_type_symbol
_atom_type_description
_atom_type_scat_dispersion_real
_atom_type_scat_dispersion_imag
_atom_type_scat_source
C C 0.0033 0.0016 'International Tables Vol C Tables 4.2.6.8 and 6.1.1.4'
H H 0.0000 0.0000 'International Tables Vol C Tables 4.2.6.8 and 6.1.1.4'
As As 0.0499 2.0058 'International Tables Vol C Tables 4.2.6.8 and 6.1.1.4'
B B 0.0013 0.0007 'International Tables Vol C Tables 4.2.6.8 and 6.1.1.4'
N N 0.0061 0.0033 'International Tables Vol C Tables 4.2.6.8 and 6.1.1.4'
O O 0.0106 0.0060 'International Tables Vol C Tables 4.2.6.8 and 6.1.1.4'
W W -0.8490 6.8722 'International Tables Vol C Tables 4.2.6.8 and 6.1.1.4'

loop_
_geom_angle_atom_site_label_1
_geom_angle_atom_site_label_2
_geom_angle_atom_site_label_3
_geom_angle
_geom_angle_site_symmetry_1
_geom_angle_site_symmetry_3
_geom_angle_publ_flag
N3 W1 N5 81.1(2) . . ?
N3 W1 N1 81.5(2) . . ?
N5 W1 N1 83.2(2) . . ?
C3 W1 N3 96.5(3) . . ?
C3 W1 N5 174.4(3) . . ?
C3 W1 N1 91.5(3) . . ?
C3 W1 C2 88.9(3) . . ?
C1 W1 N3 102.8(2) . . ?
C1 W1 N5 103.5(3) . . ?
C1 W1 N1 172.4(3) . . ?
C1 W1 C3 81.9(3) . . ?
C1 W1 C2 87.1(3) . . ?
C2 W1 N3 169.2(2) . . ?
C2 W1 N5 92.7(3) . . ?
C2 W1 N1 89.1(2) . . ?
C4 As2 C7 87.1(3) . . ?
C1 As2 C4 100.6(3) . . ?
C1 As2 C7 99.4(3) . . ?
N4 N3 W1 121.8(4) . . ?
C38 N3 W1 131.2(5) . . ?
C38 N3 N4 107.0(5) . . ?
N5 N6 B1 119.6(6) . . ?
C45 N6 N5 110.0(5) . . ?
C45 N6 B1 130.4(6) . . ?
N3 N4 B1 119.8(5) . . ?
C40 N4 N3 109.7(5) . . ?
C40 N4 B1 130.4(6) . . ?
N6 N5 W1 121.3(4) . . ?
C43 N5 W1 131.7(5) . . ?
C43 N5 N6 106.7(6) . . ?
N1 N2 B1 119.4(5) . . ?
C35 N2 N1 109.5(6) . . ?
C35 N2 B1 131.1(6) . . ?
N2 N1 W1 119.4(4) . . ?
C33 N1 W1 133.9(5) . . ?
C33 N1 N2 106.5(5) . . ?
C4 C5 C14 122.4(6) . . ?
C4 C5 C6 116.7(6) . . ?
C6 C5 C14 120.8(6) . . ?
C14 C15 H15 119.4 . . ?
C14 C15 C16 121.2(7) . . ?
C16 C15 H15 119.4 . . ?
O2 C3 W1 175.7(7) . . ?
C15 C14 C5 120.9(6) . . ?
C15 C14 C19 118.7(7) . . ?
C19 C14 C5 120.3(7) . . ?
C25 C24 H24 120.1 . . ?
C23 C24 H24 120.1 . . ?
C23 C24 C25 119.8(8) . . ?
C31 C26 C7 120.0(6) . . ?
C31 C26 C27 117.4(7) . . ?
C27 C26 C7 122.5(7) . . ?
C5 C4 As2 109.9(5) . . ?
C5 C4 C8 129.1(6) . . ?
C8 C4 As2 120.3(5) . . ?
C8 C13 H13 119.5 . . ?
C12 C13 H13 119.5 . . ?
C12 C13 C8 121.0(7) . . ?
C13 C8 C4 122.4(6) . . ?
C13 C8 C9 117.8(6) . . ?
C9 C8 C4 119.8(6) . . ?
C8 C9 H9 119.4 . . ?
C10 C9 C8 121.3(7) . . ?
C10 C9 H9 119.4 . . ?
N4 C40 C39 107.3(6) . . ?
N4 C40 C41 124.3(6) . . ?
C39 C40 C41 128.3(6) . . ?
C26 C7 As2 118.8(5) . . ?
C6 C7 As2 110.2(5) . . ?
C6 C7 C26 130.9(6) . . ?
C5 C6 C25 120.1(6) . . ?
C7 C6 C5 115.3(6) . . ?
C7 C6 C25 124.7(6) . . ?
C13 C12 H12 119.6 . . ?
C13 C12 C11 120.8(7) . . ?
C11 C12 H12 119.6 . . ?
C26 C31 H31 118.7 . . ?
C26 C31 C30 122.5(8) . . ?
C30 C31 H31 118.7 . . ?
N6 C45 C44 107.1(6) . . ?
N6 C45 C46 123.5(7) . . ?
C44 C45 C46 129.4(7) . . ?
C35 C34 H34 126.8 . . ?
C35 C34 C33 106.5(6) . . ?
C33 C34 H34 126.8 . . ?
C45 C44 H44 126.9 . . ?
C45 C44 C43 106.3(7) . . ?
C43 C44 H44 126.9 . . ?
C12 C11 H11 120.4 . . ?
C12 C11 C10 119.3(7) . . ?
C10 C11 H11 120.4 . . ?
W1 C1 As2 167.9(4) . . ?
N5 C43 C44 110.0(6) . . ?
N5 C43 C42 122.6(7) . . ?
C44 C43 C42 127.4(7) . . ?
C24 C25 C6 120.9(7) . . ?
C20 C25 C24 118.5(6) . . ?
C20 C25 C6 120.5(6) . . ?
H37A C37 H37B 109.5 . . ?
H37A C37 H37C 109.5 . . ?
H37B C37 H37C 109.5 . . ?
C38 C37 H37A 109.5 . . ?
C38 C37 H37B 109.5 . . ?
C38 C37 H37C 109.5 . . ?
N2 C35 C34 108.8(6) . . ?
N2 C35 C36 122.2(6) . . ?
C34 C35 C36 129.0(7) . . ?
C40 C39 H39 126.5 . . ?
C40 C39 C38 107.1(6) . . ?
C38 C39 H39 126.5 . . ?
C15 C16 H16 120.1 . . ?
C17 C16 C15 119.7(8) . . ?
C17 C16 H16 120.1 . . ?
O1 C2 W1 178.8(7) . . ?
H32A C32 H32B 109.5 . . ?
H32A C32 H32C 109.5 . . ?
H32B C32 H32C 109.5 . . ?
C33 C32 H32A 109.5 . . ?
C33 C32 H32B 109.5 . . ?
C33 C32 H32C 109.5 . . ?
N1 C33 C34 108.8(6) . . ?
N1 C33 C32 123.0(6) . . ?
C34 C33 C32 128.2(6) . . ?
C43 C42 H42A 109.5 . . ?
C43 C42 H42B 109.5 . . ?
C43 C42 H42C 109.5 . . ?
H42A C42 H42B 109.5 . . ?
H42A C42 H42C 109.5 . . ?
H42B C42 H42C 109.5 . . ?
C45 C46 H46A 109.5 . . ?
C45 C46 H46B 109.5 . . ?
C45 C46 H46C 109.5 . . ?
H46A C46 H46B 109.5 . . ?
H46A C46 H46C 109.5 . . ?
H46B C46 H46C 109.5 . . ?
C26 C27 H27 119.8 . . ?
C26 C27 C28 120.4(7) . . ?
C28 C27 H27 119.8 . . ?
C9 C10 C11 119.9(7) . . ?
C9 C10 H10 120.0 . . ?
C11 C10 H10 120.0 . . ?
N3 C38 C37 123.0(6) . . ?
N3 C38 C39 108.8(6) . . ?
C39 C38 C37 128.1(6) . . ?
C35 C36 H36A 109.5 . . ?
C35 C36 H36B 109.5 . . ?
C35 C36 H36C 109.5 . . ?
H36A C36 H36B 109.5 . . ?
H36A C36 H36C 109.5 . . ?
H36B C36 H36C 109.5 . . ?
C40 C41 H41A 109.5 . . ?
C40 C41 H41B 109.5 . . ?
C40 C41 H41C 109.5 . . ?
H41A C41 H41B 109.5 . . ?
H41A C41 H41C 109.5 . . ?
H41B C41 H41C 109.5 . . ?
C24 C23 H23 119.5 . . ?
C22 C23 C24 121.1(7) . . ?
C22 C23 H23 119.5 . . ?
C27 C28 H28 119.6 . . ?
C29 C28 C27 120.8(7) . . ?
C29 C28 H28 119.6 . . ?
C31 C30 H30 120.8 . . ?
C29 C30 C31 118.4(8) . . ?
C29 C30 H30 120.8 . . ?
C14 C19 H19 119.8 . . ?
C18 C19 C14 120.5(8) . . ?
C18 C19 H19 119.8 . . ?
C16 C17 H17 120.0 . . ?
C16 C17 C18 120.0(8) . . ?
C18 C17 H17 120.0 . . ?
C28 C29 C30 120.5(8) . . ?
C28 C29 H29 119.8 . . ?
C30 C29 H29 119.8 . . ?
C25 C20 H20 119.2 . . ?
C21 C20 C25 121.7(8) . . ?
C21 C20 H20 119.2 . . ?
C23 C22 H22 119.9 . . ?
C23 C22 C21 120.3(7) . . ?
C21 C22 H22 119.9 . . ?
C19 C18 C17 119.8(8) . . ?
C19 C18 H18 120.1 . . ?
C17 C18 H18 120.1 . . ?
N6 B1 N2 108.3(6) . . ?
N6 B1 H1 110(3) . . ?
N4 B1 N6 109.8(6) . . ?
N4 B1 N2 109.3(6) . . ?
N4 B1 H1 112(3) . . ?
N2 B1 H1 106(3) . . ?
C20 C21 C22 118.6(9) . . ?
C20 C21 H21 120.7 . . ?
C22 C21 H21 120.7 . . ?
C49 C49 H49A 108.3 5_686 . ?
C49 C49 H49B 108.3 5_686 . ?
C49 C49 C48 116.0(13) 5_686 . ?
H49A C49 H49B 107.4 . . ?
C48 C49 H49A 108.3 . . ?
C48 C49 H49B 108.3 . . ?
H47A C47 H47B 109.5 . . ?
H47A C47 H47C 109.5 . . ?
H47B C47 H47C 109.5 . . ?
C48 C47 H47A 109.5 . . ?
C48 C47 H47B 109.5 . . ?
C48 C47 H47C 109.5 . . ?
C49 C48 H48A 109.2 . . ?
C49 C48 H48B 109.2 . . ?
C47 C48 C49 112.0(10) . . ?
C47 C48 H48A 109.2 . . ?
C47 C48 H48B 109.2 . . ?
H48A C48 H48B 107.9 . . ?

loop_
_geom_bond_atom_site_label_1
_geom_bond_atom_site_label_2
_geom_bond_distance
_geom_bond_site_symmetry_2
_geom_bond_publ_flag
W1 N3 2.195(5) . ?
W1 N5 2.213(6) . ?
W1 N1 2.304(5) . ?
W1 C3 1.989(9) . ?
W1 C1 1.810(7) . ?
W1 C2 2.006(8) . ?
As2 C4 1.941(7) . ?
As2 C7 1.951(7) . ?
As2 C1 1.933(7) . ?
N3 N4 1.379(8) . ?
N3 C38 1.353(8) . ?
N6 N5 1.378(7) . ?
N6 C45 1.352(9) . ?
N6 B1 1.546(10) . ?
N4 C40 1.354(8) . ?
N4 B1 1.540(10) . ?
O2 C3 1.155(9) . ?
N5 C43 1.331(8) . ?
N2 N1 1.382(8) . ?
N2 C35 1.326(9) . ?
N2 B1 1.560(10) . ?
N1 C33 1.347(9) . ?
O1 C2 1.149(9) . ?
C5 C14 1.488(10) . ?
C5 C4 1.363(9) . ?
C5 C6 1.482(9) . ?
C15 H15 0.9300 . ?
C15 C14 1.380(10) . ?
C15 C16 1.385(10) . ?
C14 C19 1.392(10) . ?
C24 H24 0.9300 . ?
C24 C25 1.402(10) . ?
C24 C23 1.399(10) . ?
C26 C7 1.479(10) . ?
C26 C31 1.383(10) . ?
C26 C27 1.394(10) . ?
C4 C8 1.479(8) . ?
C13 H13 0.9300 . ?
C13 C8 1.399(9) . ?
C13 C12 1.373(10) . ?
C8 C9 1.401(9) . ?
C9 H9 0.9300 . ?
C9 C10 1.378(9) . ?
C40 C39 1.382(10) . ?
C40 C41 1.474(9) . ?
C7 C6 1.370(10) . ?
C6 C25 1.485(9) . ?
C12 H12 0.9300 . ?
C12 C11 1.382(10) . ?
C31 H31 0.9300 . ?
C31 C30 1.400(11) . ?
C45 C44 1.384(10) . ?
C45 C46 1.497(10) . ?
C34 H34 0.9300 . ?
C34 C35 1.365(10) . ?
C34 C33 1.391(10) . ?
C44 H44 0.9300 . ?
C44 C43 1.392(10) . ?
C11 H11 0.9300 . ?
C11 C10 1.396(10) . ?
C43 C42 1.495(10) . ?
C25 C20 1.396(11) . ?
C37 H37A 0.9600 . ?
C37 H37B 0.9600 . ?
C37 H37C 0.9600 . ?
C37 C38 1.482(10) . ?
C35 C36 1.515(10) . ?
C39 H39 0.9300 . ?
C39 C38 1.392(10) . ?
C16 H16 0.9300 . ?
C16 C17 1.371(11) . ?
C32 H32A 0.9600 . ?
C32 H32B 0.9600 . ?
C32 H32C 0.9600 . ?
C32 C33 1.499(10) . ?
C42 H42A 0.9600 . ?
C42 H42B 0.9600 . ?
C42 H42C 0.9600 . ?
C46 H46A 0.9600 . ?
C46 H46B 0.9600 . ?
C46 H46C 0.9600 . ?
C27 H27 0.9300 . ?
C27 C28 1.398(10) . ?
C10 H10 0.9300 . ?
C36 H36A 0.9600 . ?
C36 H36B 0.9600 . ?
C36 H36C 0.9600 . ?
C41 H41A 0.9600 . ?
C41 H41B 0.9600 . ?
C41 H41C 0.9600 . ?
C23 H23 0.9300 . ?
C23 C22 1.365(12) . ?
C28 H28 0.9300 . ?
C28 C29 1.361(11) . ?
C30 H30 0.9300 . ?
C30 C29 1.382(12) . ?
C19 H19 0.9300 . ?
C19 C18 1.381(11) . ?
C17 H17 0.9300 . ?
C17 C18 1.397(12) . ?
C29 H29 0.9300 . ?
C20 H20 0.9300 . ?
C20 C21 1.391(11) . ?
C22 H22 0.9300 . ?
C22 C21 1.408(12) . ?
C18 H18 0.9300 . ?
B1 H1 1.05(6) . ?
C21 H21 0.9300 . ?
C49 C49 1.485(19) 5_686 ?
C49 H49A 0.9700 . ?
C49 H49B 0.9700 . ?
C49 C48 1.596(16) . ?
C47 H47A 0.9600 . ?
C47 H47B 0.9600 . ?
C47 H47C 0.9600 . ?
C47 C48 1.459(15) . ?
C48 H48A 0.9700 . ?
C48 H48B 0.9700 . ?

loop_
_geom_torsion_atom_site_label_1
_geom_torsion_atom_site_label_2
_geom_torsion_atom_site_label_3
_geom_torsion_atom_site_label_4
_geom_torsion
_geom_torsion_site_symmetry_1
_geom_torsion_site_symmetry_2
_geom_torsion_site_symmetry_3
_geom_torsion_site_symmetry_4
_geom_torsion_publ_flag
W1 N3 N4 C40 -180.0(4) . . . . ?
W1 N3 N4 B1 0.6(8) . . . . ?
W1 N3 C38 C37 2.8(10) . . . . ?
W1 N3 C38 C39 -179.2(5) . . . . ?
W1 N5 C43 C44 -173.3(4) . . . . ?
W1 N5 C43 C42 8.4(10) . . . . ?
W1 N1 C33 C34 175.1(5) . . . . ?
W1 N1 C33 C32 -6.6(11) . . . . ?
As2 C4 C8 C13 -125.6(6) . . . . ?
As2 C4 C8 C9 50.7(8) . . . . ?
As2 C7 C6 C5 4.6(7) . . . . ?
As2 C7 C6 C25 -175.2(5) . . . . ?
N3 W1 C1 As2 -100.5(19) . . . . ?
N3 N4 C40 C39 -1.0(8) . . . . ?
N3 N4 C40 C41 175.8(6) . . . . ?
N3 N4 B1 N6 57.4(8) . . . . ?
N3 N4 B1 N2 -61.2(8) . . . . ?
N6 N5 C43 C44 -0.1(7) . . . . ?
N6 N5 C43 C42 -178.4(6) . . . . ?
N6 C45 C44 C43 -1.1(7) . . . . ?
N4 N3 C38 C37 -177.6(6) . . . . ?
N4 N3 C38 C39 0.4(8) . . . . ?
N4 C40 C39 C38 1.3(8) . . . . ?
N5 W1 C1 As2 175.8(18) . . . . ?
N5 N6 C45 C44 1.2(7) . . . . ?
N5 N6 C45 C46 -178.0(6) . . . . ?
N5 N6 B1 N4 -53.4(8) . . . . ?
N5 N6 B1 N2 65.9(7) . . . . ?
N2 N1 C33 C34 -0.9(8) . . . . ?
N2 N1 C33 C32 177.4(6) . . . . ?
N1 N2 C35 C34 -1.7(8) . . . . ?
N1 N2 C35 C36 178.3(6) . . . . ?
N1 N2 B1 N6 -61.9(8) . . . . ?
N1 N2 B1 N4 57.8(8) . . . . ?
C5 C14 C19 C18 177.4(7) . . . . ?
C5 C4 C8 C13 43.4(11) . . . . ?
C5 C4 C8 C9 -140.3(7) . . . . ?
C5 C6 C25 C24 -120.3(7) . . . . ?
C5 C6 C25 C20 56.2(9) . . . . ?
C15 C14 C19 C18 -1.4(11) . . . . ?
C15 C16 C17 C18 0.6(12) . . . . ?
C3 W1 C1 As2 -5.6(18) . . . . ?
C14 C5 C4 As2 175.3(5) . . . . ?
C14 C5 C4 C8 5.4(11) . . . . ?
C14 C5 C6 C7 179.1(6) . . . . ?
C14 C5 C6 C25 -1.1(9) . . . . ?
C14 C15 C16 C17 -0.4(11) . . . . ?
C14 C19 C18 C17 1.6(12) . . . . ?
C24 C25 C20 C21 -2.1(11) . . . . ?
C24 C23 C22 C21 2.6(12) . . . . ?
C26 C7 C6 C5 -173.5(6) . . . . ?
C26 C7 C6 C25 6.7(11) . . . . ?
C26 C31 C30 C29 0.0(13) . . . . ?
C26 C27 C28 C29 -2.1(11) . . . . ?
C4 C5 C14 C15 60.8(9) . . . . ?
C4 C5 C14 C19 -118.0(8) . . . . ?
C4 C5 C6 C7 2.4(9) . . . . ?
C4 C5 C6 C25 -177.8(6) . . . . ?
C4 C8 C9 C10 -175.9(7) . . . . ?
C13 C8 C9 C10 0.6(10) . . . . ?
C13 C12 C11 C10 -0.4(11) . . . . ?
C8 C13 C12 C11 0.7(11) . . . . ?
C8 C9 C10 C11 -0.3(11) . . . . ?
C40 N4 B1 N6 -121.8(7) . . . . ?
C40 N4 B1 N2 119.5(7) . . . . ?
C40 C39 C38 N3 -1.0(8) . . . . ?
C40 C39 C38 C37 176.9(7) . . . . ?
C7 C26 C31 C30 -175.5(7) . . . . ?
C7 C26 C27 C28 176.4(6) . . . . ?
C7 C6 C25 C24 59.5(9) . . . . ?
C7 C6 C25 C20 -124.0(8) . . . . ?
C6 C5 C14 C15 -115.6(7) . . . . ?
C6 C5 C14 C19 65.5(9) . . . . ?
C6 C5 C4 As2 -8.1(7) . . . . ?
C6 C5 C4 C8 -178.0(6) . . . . ?
C6 C25 C20 C21 -178.7(7) . . . . ?
C12 C13 C8 C4 175.6(7) . . . . ?
C12 C13 C8 C9 -0.7(10) . . . . ?
C12 C11 C10 C9 0.2(11) . . . . ?
C31 C26 C7 As2 26.9(9) . . . . ?
C31 C26 C7 C6 -155.2(8) . . . . ?
C31 C26 C27 C28 1.2(10) . . . . ?
C31 C30 C29 C28 -0.9(13) . . . . ?
C45 N6 N5 W1 173.4(4) . . . . ?
C45 N6 N5 C43 -0.7(7) . . . . ?
C45 N6 B1 N4 126.1(7) . . . . ?
C45 N6 B1 N2 -114.6(7) . . . . ?
C45 C44 C43 N5 0.8(8) . . . . ?
C45 C44 C43 C42 179.0(7) . . . . ?
C25 C24 C23 C22 -2.5(11) . . . . ?
C25 C20 C21 C22 2.2(12) . . . . ?
C35 N2 N1 W1 -175.1(4) . . . . ?
C35 N2 N1 C33 1.6(7) . . . . ?
C35 N2 B1 N6 115.1(8) . . . . ?
C35 N2 B1 N4 -125.3(7) . . . . ?
C35 C34 C33 N1 0.0(8) . . . . ?
C35 C34 C33 C32 -178.2(7) . . . . ?
C16 C15 C14 C5 -178.0(6) . . . . ?
C16 C15 C14 C19 0.8(10) . . . . ?
C16 C17 C18 C19 -1.2(13) . . . . ?
C2 W1 C1 As2 83.7(19) . . . . ?
C33 C34 C35 N2 1.1(8) . . . . ?
C33 C34 C35 C36 -178.9(7) . . . . ?
C46 C45 C44 C43 177.9(7) . . . . ?
C27 C26 C7 As2 -148.1(5) . . . . ?
C27 C26 C7 C6 29.8(11) . . . . ?
C27 C26 C31 C30 -0.2(12) . . . . ?
C27 C28 C29 C30 1.9(12) . . . . ?
C38 N3 N4 C40 0.4(7) . . . . ?
C38 N3 N4 B1 -179.0(6) . . . . ?
C41 C40 C39 C38 -175.4(7) . . . . ?
C23 C24 C25 C6 178.7(6) . . . . ?
C23 C24 C25 C20 2.1(10) . . . . ?
C23 C22 C21 C20 -2.5(12) . . . . ?
B1 N6 N5 W1 -7.0(7) . . . . ?
B1 N6 N5 C43 178.9(6) . . . . ?
B1 N6 C45 C44 -178.4(6) . . . . ?
B1 N6 C45 C46 2.5(10) . . . . ?
B1 N4 C40 C39 178.3(7) . . . . ?
B1 N4 C40 C41 -4.9(12) . . . . ?
B1 N2 N1 W1 2.5(8) . . . . ?
B1 N2 N1 C33 179.1(6) . . . . ?
B1 N2 C35 C34 -178.8(7) . . . . ?
B1 N2 C35 C36 1.1(12) . . . . ?
C49 C49 C48 C47 -61.6(16) 5_686 . . . ?
